data_7156449
loop_
_publ_author_name
'Liu, Feng'
'Zhao, Guoqing'
'Cai, Weiqi'
'Xu, Dongfang'
'Zhao, Baoguo'

_publ_section_title
;
 Aminative Umpolung cyclization for synthesis of chiral exocyclic vicinal
 diamines.
;
_journal_issue 40
_journal_name_full 'Organic &amp; biomolecular chemistry'
_journal_page_first 7498
_journal_page_last 7502
_journal_paper_doi 10.1039/c8ob02000k
_journal_volume 16
_journal_year 2018
_chemical_absolute_configuration rmad
_chemical_formula_moiety 'C31 H28 F2 N2 O S'
_chemical_formula_sum 'C31 H28 F2 N2 O S'
_chemical_formula_weight 514.61
_space_group_crystal_system orthorhombic
_space_group_IT_number 19
_space_group_name_Hall 'P 2ac 2ab'
_space_group_name_H-M_alt 'P 21 21 21'
_symmetry_space_group_name_Hall 'P 2ac 2ab'
_symmetry_space_group_name_H-M 'P 21 21 21'
_atom_sites_solution_hydrogens geom
_atom_sites_solution_primary dual
_audit_block_doi 10.5517/ccdc.csd.cc20htn0
_audit_creation_date 2017-03-20
_audit_creation_method
;
Olex2 1.2
(compiled 2017.01.04 svn.r3372 for OlexSys, GUI svn.r5324)
;
_audit_update_record
;
2018-08-15 deposited with the CCDC.
2018-09-26 downloaded from the CCDC.
;
_cell_angle_alpha 90
_cell_angle_beta 90
_cell_angle_gamma 90
_cell_formula_units_Z 4
_cell_length_a 9.0912(17)
_cell_length_b 17.553(3)
_cell_length_c 20.148(4)
_cell_measurement_reflns_used 3136
_cell_measurement_temperature 296(2)
_cell_measurement_theta_max 20.640
_cell_measurement_theta_min 2.331
_cell_volume 3215.2(10)
_computing_cell_refinement 'SAINT v7.68A (Bruker, 2009)'
_computing_data_reduction 'SAINT v7.68A (Bruker, 2009)'
_computing_molecular_graphics 'Olex2 (Dolomanov et al., 2009)'
_computing_publication_material 'Olex2 (Dolomanov et al., 2009)'
_computing_structure_refinement 'XL (Sheldrick, 2008)'
_computing_structure_solution 'ShelXT (Sheldrick, 2015)'
_diffrn_ambient_temperature 296
_diffrn_measured_fraction_theta_full 1.000
_diffrn_measured_fraction_theta_max 0.998
_diffrn_measurement_device_type 'Bruker APEX-II CCD'
_diffrn_measurement_method '\f and \w scans'
_diffrn_radiation_monochromator graphite
_diffrn_radiation_type MoK\a
_diffrn_radiation_wavelength 0.71073
_diffrn_reflns_av_R_equivalents 0.0773
_diffrn_reflns_av_unetI/netI 0.0804
_diffrn_reflns_Laue_measured_fraction_full 1.000
_diffrn_reflns_Laue_measured_fraction_max 0.998
_diffrn_reflns_limit_h_max 11
_diffrn_reflns_limit_h_min -11
_diffrn_reflns_limit_k_max 20
_diffrn_reflns_limit_k_min -22
_diffrn_reflns_limit_l_max 26
_diffrn_reflns_limit_l_min -26
_diffrn_reflns_number 25952
_diffrn_reflns_point_group_measured_fraction_full 1.000
_diffrn_reflns_point_group_measured_fraction_max 0.998
_diffrn_reflns_theta_full 25.242
_diffrn_reflns_theta_max 27.518
_diffrn_reflns_theta_min 2.022
_diffrn_standards_number 0
_exptl_absorpt_coefficient_mu 0.134
_exptl_absorpt_correction_T_max 0.7456
_exptl_absorpt_correction_T_min 0.6151
_exptl_absorpt_correction_type multi-scan
_exptl_absorpt_process_details
'SADABS-2008/1 (Bruker,2008) was used for absorption correction. wR2(int) was 0.0621 before and 0.0516 after correction. The Ratio of minimum to maximum transmission is 0.8250. The \l/2 correction factor is 0.0015.'
_exptl_crystal_colour colourless
_exptl_crystal_density_diffrn 1.063
_exptl_crystal_description block
_exptl_crystal_F_000 1080
_exptl_crystal_size_max 0.2
_exptl_crystal_size_mid 0.18
_exptl_crystal_size_min 0.15
_refine_diff_density_max 0.437
_refine_diff_density_min -0.274
_refine_diff_density_rms 0.050
_refine_ls_abs_structure_details
;
 Flack x determined using 1132 quotients [(I+)-(I-)]/[(I+)+(I-)]
 (Parsons, Flack and Wagner, Acta Cryst. B69 (2013) 249-259).
;
_refine_ls_abs_structure_Flack 0.09(4)
_refine_ls_extinction_method none
_refine_ls_goodness_of_fit_ref 0.998
_refine_ls_hydrogen_treatment constr
_refine_ls_matrix_type full
_refine_ls_number_parameters 337
_refine_ls_number_reflns 7376
_refine_ls_number_restraints 36
_refine_ls_restrained_S_all 1.025
_refine_ls_R_factor_all 0.1577
_refine_ls_R_factor_gt 0.0670
_refine_ls_shift/su_max 0.000
_refine_ls_shift/su_mean 0.000
_refine_ls_structure_factor_coef Fsqd
_refine_ls_weighting_details 'w=1/[\s^2^(Fo^2^)+(0.1173P)^2^] where P=(Fo^2^+2Fc^2^)/3'
_refine_ls_weighting_scheme calc
_refine_ls_wR_factor_gt 0.1780
_refine_ls_wR_factor_ref 0.2264
_reflns_Friedel_coverage 0.784
_reflns_Friedel_fraction_full 1.000
_reflns_Friedel_fraction_max 0.997
_reflns_number_gt 3365
_reflns_number_total 7376
_reflns_threshold_expression 'I > 2\s(I)'
_cod_data_source_file c8ob02000k2.cif
_cod_data_source_block mo_dm17172_0m
_cod_depositor_comments 'Adding full bibliography for 7156449--7156450.cif.'
_cod_original_cell_volume 3215.1(10)
_cod_database_code 7156449
_shelxl_version_number 2014-3
_shelx_space_group_comment
;
The symmetry employed for this shelxl refinement is uniquely defined
by the following loop, which should always be used as a source of
symmetry information in preference to the above space-group names.
They are only intended as comments.
;
_shelx_estimated_absorpt_t_max 0.980
_shelx_estimated_absorpt_t_min 0.974
_olex2_refinement_description
;
1. Fixed Uiso
 At 1.2 times of:
  All C(H) groups, All N(H) groups
 At 1.5 times of:
  All C(H,H,H) groups
2. Uiso/Uaniso restraints and constraints
Uanis(C26) \\sim Ueq, Uanis(C31) \\sim Ueq, Uanis(C30) \\sim Ueq, Uanis(C29)
\\sim Ueq, Uanis(C28) \\sim Ueq, Uanis(C27) \\sim Ueq: with sigma of 0.005 and
sigma for terminal atoms of 0.01
3.a Ternary CH refined with riding coordinates:
 C1(H1), C14(H14)
3.b Aromatic/amide H refined with riding coordinates:
 N2(H2), C3(H3), C4(H4), C6(H6), C9(H9), C11(H11), C12(H12), C21(H21),
 C22(H22), C23(H23), C24(H24), C25(H25), C27(H27), C28(H28), C29(H29), C30(H30),
  C31(H31)
3.c Idealised Me refined as rotating group:
 C16(H16A,H16B,H16C), C17(H17A,H17B,H17C), C18(H18A,H18B,H18C)
;
_olex2_submission_special_instructions 'No special instructions were received'

loop_
_space_group_symop_operation_xyz
'x, y, z'
'-x+1/2, -y, z+1/2'
'-x, y+1/2, -z+1/2'
'x+1/2, -y+1/2, -z'

loop_
_atom_site_label
_atom_site_type_symbol
_atom_site_fract_x
_atom_site_fract_y
_atom_site_fract_z
_atom_site_U_iso_or_equiv
_atom_site_adp_type
_atom_site_occupancy
_atom_site_site_symmetry_order
_atom_site_calc_flag
_atom_site_refinement_flags_posn
_atom_site_refinement_flags_adp
S1 S 0.10499(14) 0.81562(9) 0.46707(8) 0.0618(5) Uani 1 1 d . .
F1 F 0.1384(9) 0.5221(4) 0.1200(3) 0.177(3) Uani 1 1 d . .
F2 F 0.2356(8) 0.4082(3) 0.4522(3) 0.144(2) Uani 1 1 d . .
O1 O 0.0400(4) 0.7718(3) 0.5240(2) 0.0769(13) Uani 1 1 d . .
N1 N 0.2731(5) 0.8079(3) 0.2968(2) 0.0621(14) Uani 1 1 d . .
N2 N 0.2413(4) 0.7680(3) 0.4321(2) 0.0576(13) Uani 1 1 d . .
H2 H 0.3310 0.7741 0.4446 0.069 Uiso 1 1 calc R .
C1 C 0.2985(6) 0.7294(4) 0.3176(3) 0.0543(15) Uani 1 1 d . .
H1 H 0.4024 0.7221 0.3288 0.065 Uiso 1 1 calc R .
C2 C 0.2546(7) 0.6755(4) 0.2641(3) 0.0666(17) Uani 1 1 d . .
C3 C 0.2504(10) 0.6982(6) 0.1972(4) 0.102(3) Uani 1 1 d . .
H3 H 0.2716 0.7484 0.1860 0.123 Uiso 1 1 calc R .
C4 C 0.2154(14) 0.6472(8) 0.1487(5) 0.129(4) Uani 1 1 d . .
H4 H 0.2158 0.6609 0.1041 0.155 Uiso 1 1 calc R .
C5 C 0.1790(13) 0.5733(7) 0.1689(6) 0.123(4) Uani 1 1 d . .
C6 C 0.1815(9) 0.5484(6) 0.2314(5) 0.096(3) Uani 1 1 d . .
H6 H 0.1581 0.4982 0.2416 0.115 Uiso 1 1 calc R .
C7 C 0.2199(7) 0.5992(4) 0.2800(3) 0.0696(18) Uani 1 1 d . .
C8 C 0.2252(6) 0.5768(4) 0.3502(3) 0.0631(17) Uani 1 1 d . .
C9 C 0.2313(9) 0.5003(5) 0.3692(5) 0.088(2) Uani 1 1 d . .
H9 H 0.2393 0.4621 0.3374 0.106 Uiso 1 1 calc R .
C10 C 0.2256(10) 0.4824(5) 0.4344(6) 0.097(3) Uani 1 1 d . .
C11 C 0.2103(8) 0.5345(5) 0.4837(5) 0.091(2) Uani 1 1 d . .
H11 H 0.2051 0.5195 0.5279 0.109 Uiso 1 1 calc R .
C12 C 0.2029(6) 0.6100(4) 0.4663(4) 0.0643(17) Uani 1 1 d . .
H12 H 0.1913 0.6466 0.4993 0.077 Uiso 1 1 calc R .
C13 C 0.2123(5) 0.6331(4) 0.3999(3) 0.0537(15) Uani 1 1 d . .
C14 C 0.2021(5) 0.7150(3) 0.3789(3) 0.0520(15) Uani 1 1 d . .
H14 H 0.0998 0.7251 0.3664 0.062 Uiso 1 1 calc R .
C15 C 0.2117(7) 0.8912(4) 0.5050(4) 0.0736(19) Uani 1 1 d . .
C16 C 0.3165(8) 0.8586(5) 0.5580(4) 0.093(3) Uani 1 1 d . .
H16A H 0.2613 0.8286 0.5891 0.140 Uiso 1 1 calc GR .
H16B H 0.3641 0.8997 0.5810 0.140 Uiso 1 1 calc GR .
H16C H 0.3893 0.8272 0.5370 0.140 Uiso 1 1 calc GR .
C17 C 0.0980(8) 0.9429(4) 0.5379(5) 0.098(2) Uani 1 1 d . .
H17A H 0.0218 0.9548 0.5066 0.147 Uiso 1 1 calc GR .
H17B H 0.1447 0.9891 0.5523 0.147 Uiso 1 1 calc GR .
H17C H 0.0560 0.9172 0.5755 0.147 Uiso 1 1 calc GR .
C18 C 0.2939(10) 0.9350(5) 0.4513(5) 0.110(3) Uani 1 1 d . .
H18A H 0.3713 0.9037 0.4337 0.166 Uiso 1 1 calc GR .
H18B H 0.3354 0.9805 0.4699 0.166 Uiso 1 1 calc GR .
H18C H 0.2270 0.9483 0.4163 0.166 Uiso 1 1 calc GR .
C19 C 0.3779(7) 0.8520(4) 0.2834(3) 0.0605(16) Uani 1 1 d . .
C20 C 0.5407(6) 0.8329(4) 0.2837(3) 0.0644(17) Uani 1 1 d . .
C21 C 0.6098(9) 0.8182(5) 0.2233(4) 0.093(2) Uani 1 1 d . .
H21 H 0.5559 0.8173 0.1841 0.111 Uiso 1 1 calc R .
C22 C 0.7618(9) 0.8049(6) 0.2226(6) 0.113(3) Uani 1 1 d . .
H22 H 0.8086 0.7938 0.1827 0.135 Uiso 1 1 calc R .
C23 C 0.8410(8) 0.8079(5) 0.2794(6) 0.106(3) Uani 1 1 d . .
H23 H 0.9424 0.8007 0.2786 0.127 Uiso 1 1 calc R .
C24 C 0.7719(8) 0.8213(6) 0.3363(5) 0.107(3) Uani 1 1 d . .
H24 H 0.8258 0.8224 0.3755 0.129 Uiso 1 1 calc R .
C25 C 0.6235(7) 0.8334(5) 0.3387(4) 0.095(3) Uani 1 1 d . .
H25 H 0.5789 0.8423 0.3795 0.114 Uiso 1 1 calc R .
C26 C 0.3423(7) 0.9319(4) 0.2647(3) 0.0686(18) Uani 1 1 d . U
C27 C 0.4378(10) 0.9895(5) 0.2692(5) 0.109(3) Uani 1 1 d . U
H27 H 0.5337 0.9790 0.2825 0.130 Uiso 1 1 calc R .
C28 C 0.4009(12) 1.0622(6) 0.2554(5) 0.121(3) Uani 1 1 d . U
H28 H 0.4706 1.1002 0.2620 0.145 Uiso 1 1 calc R .
C29 C 0.2671(12) 1.0818(6) 0.2325(5) 0.119(3) Uani 1 1 d . U
H29 H 0.2387 1.1324 0.2279 0.143 Uiso 1 1 calc R .
C30 C 0.1722(14) 1.0210(7) 0.2156(7) 0.147(4) Uani 1 1 d . U
H30 H 0.0858 1.0300 0.1923 0.176 Uiso 1 1 calc R .
C31 C 0.2110(11) 0.9468(6) 0.2349(5) 0.121(3) Uani 1 1 d . U
H31 H 0.1457 0.9070 0.2271 0.145 Uiso 1 1 calc R .

loop_
_atom_site_aniso_label
_atom_site_aniso_U_11
_atom_site_aniso_U_22
_atom_site_aniso_U_33
_atom_site_aniso_U_23
_atom_site_aniso_U_13
_atom_site_aniso_U_12
S1 0.0327(6) 0.0762(10) 0.0765(10) -0.0077(9) -0.0006(7) 0.0013(7)
F1 0.232(7) 0.205(6) 0.093(4) -0.069(4) 0.030(4) -0.072(6)
F2 0.172(6) 0.078(3) 0.181(6) 0.030(4) 0.010(4) 0.000(3)
O1 0.053(2) 0.091(3) 0.087(3) -0.001(3) 0.028(2) -0.010(2)
N1 0.041(2) 0.084(4) 0.061(3) 0.005(3) 0.005(2) -0.008(3)
N2 0.029(2) 0.079(3) 0.065(3) -0.020(3) 0.004(2) 0.004(2)
C1 0.046(3) 0.063(4) 0.054(3) 0.003(3) 0.008(3) -0.008(3)
C2 0.060(3) 0.083(5) 0.057(4) -0.003(4) 0.009(3) 0.002(4)
C3 0.115(7) 0.117(7) 0.074(6) -0.006(5) 0.004(5) -0.023(6)
C4 0.155(9) 0.167(11) 0.065(6) -0.012(7) 0.001(6) -0.017(8)
C5 0.157(9) 0.121(9) 0.092(8) -0.055(7) 0.009(6) -0.021(7)
C6 0.097(6) 0.114(7) 0.075(6) -0.024(5) 0.008(4) -0.018(5)
C7 0.058(4) 0.087(5) 0.063(4) -0.018(4) 0.015(3) -0.003(4)
C8 0.047(3) 0.070(5) 0.072(5) -0.006(4) 0.002(3) -0.010(3)
C9 0.095(6) 0.077(6) 0.093(6) -0.001(5) 0.009(5) -0.010(4)
C10 0.089(6) 0.073(6) 0.129(8) 0.008(6) 0.005(5) -0.012(5)
C11 0.068(5) 0.105(7) 0.099(6) 0.020(6) -0.004(4) -0.004(4)
C12 0.041(3) 0.078(5) 0.075(4) 0.008(4) 0.001(3) 0.001(3)
C13 0.032(3) 0.071(4) 0.058(4) 0.002(3) 0.006(3) 0.001(3)
C14 0.033(3) 0.065(4) 0.058(4) 0.002(3) 0.001(2) 0.000(3)
C15 0.050(3) 0.081(5) 0.090(5) -0.018(4) 0.008(3) -0.004(3)
C16 0.055(4) 0.110(6) 0.115(7) -0.040(5) -0.025(4) 0.017(4)
C17 0.063(4) 0.087(5) 0.144(7) -0.025(5) 0.020(5) 0.005(4)
C18 0.104(6) 0.099(6) 0.128(7) -0.007(6) 0.030(6) -0.040(5)
C19 0.048(3) 0.078(4) 0.056(4) 0.013(3) -0.002(3) 0.005(3)
C20 0.044(3) 0.082(5) 0.068(4) 0.013(4) 0.005(3) 0.005(3)
C21 0.069(4) 0.122(6) 0.088(5) 0.007(5) 0.012(4) 0.010(5)
C22 0.065(5) 0.141(8) 0.133(8) 0.021(7) 0.028(5) 0.028(5)
C23 0.043(4) 0.100(6) 0.174(10) 0.052(7) 0.006(5) 0.006(4)
C24 0.052(4) 0.147(8) 0.123(7) 0.023(6) -0.007(5) 0.022(5)
C25 0.051(4) 0.162(8) 0.072(5) 0.006(5) -0.005(4) 0.011(5)
C26 0.053(3) 0.079(4) 0.074(4) 0.018(3) -0.002(3) 0.006(3)
C27 0.089(5) 0.091(5) 0.146(6) 0.014(5) -0.003(4) 0.001(4)
C28 0.111(5) 0.099(5) 0.153(6) 0.005(5) -0.005(5) 0.015(5)
C29 0.111(5) 0.110(5) 0.137(6) 0.015(5) -0.005(5) 0.013(5)
C30 0.123(6) 0.146(6) 0.171(7) 0.038(5) 0.006(5) 0.017(5)
C31 0.103(5) 0.115(5) 0.144(6) 0.030(5) -0.018(5) 0.002(5)

loop_
_atom_type_symbol
_atom_type_description
_atom_type_scat_dispersion_real
_atom_type_scat_dispersion_imag
_atom_type_scat_source
C C 0.0033 0.0016 'International Tables Vol C Tables 4.2.6.8 and 6.1.1.4'
H H 0.0000 0.0000 'International Tables Vol C Tables 4.2.6.8 and 6.1.1.4'
F F 0.0171 0.0103 'International Tables Vol C Tables 4.2.6.8 and 6.1.1.4'
N N 0.0061 0.0033 'International Tables Vol C Tables 4.2.6.8 and 6.1.1.4'
O O 0.0106 0.0060 'International Tables Vol C Tables 4.2.6.8 and 6.1.1.4'
S S 0.1246 0.1234 'International Tables Vol C Tables 4.2.6.8 and 6.1.1.4'

loop_
_geom_angle_atom_site_label_1
_geom_angle_atom_site_label_2
_geom_angle_atom_site_label_3
_geom_angle
O1 S1 N2 111.2(3)
O1 S1 C15 105.3(3)
N2 S1 C15 98.6(3)
C19 N1 C1 121.6(5)
S1 N2 H2 121.6
C14 N2 S1 116.9(3)
C14 N2 H2 121.6
N1 C1 H1 110.0
N1 C1 C2 110.5(5)
N1 C1 C14 107.2(5)
C2 C1 H1 110.0
C2 C1 C14 109.0(5)
C14 C1 H1 110.0
C3 C2 C1 121.4(7)
C3 C2 C7 118.7(7)
C7 C2 C1 119.8(6)
C2 C3 H3 119.7
C4 C3 C2 120.5(9)
C4 C3 H3 119.7
C3 C4 H4 121.4
C3 C4 C5 117.1(9)
C5 C4 H4 121.4
F1 C5 C4 117.3(11)
C6 C5 F1 117.6(11)
C6 C5 C4 125.1(9)
C5 C6 H6 121.1
C5 C6 C7 117.8(9)
C7 C6 H6 121.1
C2 C7 C8 117.7(6)
C6 C7 C2 120.7(7)
C6 C7 C8 121.5(7)
C9 C8 C7 121.4(7)
C9 C8 C13 118.8(7)
C13 C8 C7 119.5(6)
C8 C9 H9 120.4
C10 C9 C8 119.1(8)
C10 C9 H9 120.4
F2 C10 C11 117.4(9)
C9 C10 F2 118.5(9)
C9 C10 C11 124.0(8)
C10 C11 H11 121.0
C10 C11 C12 117.9(8)
C12 C11 H11 121.0
C11 C12 H12 119.3
C11 C12 C13 121.4(7)
C13 C12 H12 119.3
C8 C13 C14 118.4(5)
C12 C13 C8 118.7(6)
C12 C13 C14 122.9(6)
N2 C14 C1 110.3(4)
N2 C14 C13 112.8(5)
N2 C14 H14 107.7
C1 C14 H14 107.7
C13 C14 C1 110.4(5)
C13 C14 H14 107.7
C16 C15 S1 110.5(5)
C17 C15 S1 104.8(5)
C17 C15 C16 109.8(7)
C18 C15 S1 109.4(5)
C18 C15 C16 112.1(7)
C18 C15 C17 110.0(7)
C15 C16 H16A 109.5
C15 C16 H16B 109.5
C15 C16 H16C 109.5
H16A C16 H16B 109.5
H16A C16 H16C 109.5
H16B C16 H16C 109.5
C15 C17 H17A 109.5
C15 C17 H17B 109.5
C15 C17 H17C 109.5
H17A C17 H17B 109.5
H17A C17 H17C 109.5
H17B C17 H17C 109.5
C15 C18 H18A 109.5
C15 C18 H18B 109.5
C15 C18 H18C 109.5
H18A C18 H18B 109.5
H18A C18 H18C 109.5
H18B C18 H18C 109.5
N1 C19 C20 127.0(6)
N1 C19 C26 118.1(6)
C26 C19 C20 114.9(5)
C21 C20 C19 118.6(6)
C25 C20 C19 123.3(6)
C25 C20 C21 118.0(6)
C20 C21 H21 120.5
C20 C21 C22 119.0(8)
C22 C21 H21 120.5
C21 C22 H22 119.7
C23 C22 C21 120.6(9)
C23 C22 H22 119.7
C22 C23 H23 120.5
C24 C23 C22 119.0(7)
C24 C23 H23 120.5
C23 C24 H24 119.1
C23 C24 C25 121.7(9)
C25 C24 H24 119.1
C20 C25 C24 121.6(8)
C20 C25 H25 119.2
C24 C25 H25 119.2
C27 C26 C19 123.7(6)
C27 C26 C31 117.0(8)
C31 C26 C19 118.9(7)
C26 C27 H27 118.6
C26 C27 C28 122.7(9)
C28 C27 H27 118.6
C27 C28 H28 118.7
C29 C28 C27 122.5(11)
C29 C28 H28 118.7
C28 C29 H29 121.9
C28 C29 C30 116.2(10)
C30 C29 H29 121.9
C29 C30 H30 120.6
C31 C30 C29 118.7(11)
C31 C30 H30 120.6
C26 C31 C30 121.4(11)
C26 C31 H31 119.3
C30 C31 H31 119.3

loop_
_geom_bond_atom_site_label_1
_geom_bond_atom_site_label_2
_geom_bond_distance
S1 O1 1.501(5)
S1 N2 1.652(4)
S1 C15 1.813(7)
F1 C5 1.385(10)
F2 C10 1.356(9)
N1 C1 1.459(8)
N1 C19 1.257(8)
N2 H2 0.8600
N2 C14 1.463(7)
C1 H1 0.9800
C1 C2 1.488(9)
C1 C14 1.536(8)
C2 C3 1.405(11)
C2 C7 1.413(10)
C3 H3 0.9300
C3 C4 1.364(13)
C4 H4 0.9300
C4 C5 1.398(14)
C5 C6 1.334(14)
C6 H6 0.9300
C6 C7 1.371(10)
C7 C8 1.468(10)
C8 C9 1.399(10)
C8 C13 1.411(9)
C9 H9 0.9300
C9 C10 1.351(12)
C10 C11 1.356(12)
C11 H11 0.9300
C11 C12 1.373(10)
C12 H12 0.9300
C12 C13 1.400(9)
C13 C14 1.502(8)
C14 H14 0.9800
C15 C16 1.542(10)
C15 C17 1.526(10)
C15 C18 1.523(11)
C16 H16A 0.9600
C16 H16B 0.9600
C16 H16C 0.9600
C17 H17A 0.9600
C17 H17B 0.9600
C17 H17C 0.9600
C18 H18A 0.9600
C18 H18B 0.9600
C18 H18C 0.9600
C19 C20 1.518(8)
C19 C26 1.486(10)
C20 C21 1.393(10)
C20 C25 1.340(9)
C21 H21 0.9300
C21 C22 1.401(11)
C22 H22 0.9300
C22 C23 1.354(13)
C23 H23 0.9300
C23 C24 1.328(13)
C24 H24 0.9300
C24 C25 1.367(10)
C25 H25 0.9300
C26 C27 1.336(10)
C26 C31 1.362(11)
C27 H27 0.9300
C27 C28 1.349(12)
C28 H28 0.9300
C28 C29 1.346(14)
C29 H29 0.9300
C29 C30 1.413(15)
C30 H30 0.9300
C30 C31 1.404(14)
C31 H31 0.9300

loop_
_smtbx_masks_void_nr
_smtbx_masks_void_average_x
_smtbx_masks_void_average_y
_smtbx_masks_void_average_z
_smtbx_masks_void_volume
_smtbx_masks_void_count_electrons
1 -0.427 -0.250 0.000 404.3 113.3
2 -0.058 0.250 0.500 404.3 113.3
